data_7013776
loop_
_publ_author_name
'Mossin, Susanne'
'Weihe, H\/ogni'
'S\/orensen, Henning Osholm'
'Lima, Nicola'
'Sessoli, Roberta'

_publ_section_title
;
 Rationalisation of weak ferromagnetism in manganese(III) chains: the
 relation between structure and ordering phenomena.
;
_journal_issue 4
_journal_name_full 'Dalton transactions (Cambridge, England : 2003)'
_journal_page_first 632
_journal_page_last 639
_journal_paper_doi 10.1039/b314355d
_journal_year 2004
_chemical_absolute_configuration syn
_chemical_formula_moiety 'C10 H24 Mn N4 O4 S, Cl O4, H2 O'
_chemical_formula_sum 'C10 H26 Cl Mn N4 O9 S'
_chemical_formula_weight 468.80
_chemical_name_systematic
;
?
;
_space_group_IT_number 19
_symmetry_cell_setting orthorhombic
_symmetry_space_group_name_Hall 'P 2ac 2ab'
_symmetry_space_group_name_H-M 'P 21 21 21'
_atom_sites_solution_hydrogens geom
_atom_sites_solution_primary direct
_atom_sites_solution_secondary difmap
_audit_creation_method SHELXL-97
_cell_angle_alpha 90.00
_cell_angle_beta 90.00
_cell_angle_gamma 90.00
_cell_formula_units_Z 4
_cell_length_a 10.8870(9)
_cell_length_b 12.584(2)
_cell_length_c 13.1840(15)
_cell_measurement_reflns_used 59
_cell_measurement_temperature 122(1)
_cell_measurement_theta_max 21.19
_cell_measurement_theta_min 5.10
_cell_volume 1806.2(4)
_computing_cell_refinement 'DIRAX (Duisenberg, 1992)'
_computing_data_collection 'COLLECT (Nonius, 1999)'
_computing_data_reduction
;
EvalCCD (Duisenberg, 2003) and DREAD (Blessing, 1987)
;
_computing_molecular_graphics 'Ortep II (Johnson, 1976)'
_computing_structure_refinement 'SHELXL-97 (Sheldrick, 1997)'
_computing_structure_solution 'SIR97 (Altomare, 1999)'
_diffrn_ambient_temperature 122(1)
_diffrn_measured_fraction_theta_full 0.997
_diffrn_measured_fraction_theta_max 0.997
_diffrn_measurement_device_type 'Nonius KappaCCD'
_diffrn_measurement_method '\w and \f scans'
_diffrn_radiation_monochromator graphite
_diffrn_radiation_source 'fine-focus sealed tube'
_diffrn_radiation_type MoK\a
_diffrn_radiation_wavelength 0.71073
_diffrn_reflns_av_R_equivalents 0.0446
_diffrn_reflns_av_sigmaI/netI 0.0410
_diffrn_reflns_limit_h_max 16
_diffrn_reflns_limit_h_min -16
_diffrn_reflns_limit_k_max 18
_diffrn_reflns_limit_k_min -18
_diffrn_reflns_limit_l_max 19
_diffrn_reflns_limit_l_min -19
_diffrn_reflns_number 58762
_diffrn_reflns_theta_full 32.04
_diffrn_reflns_theta_max 32.04
_diffrn_reflns_theta_min 2.47
_exptl_absorpt_coefficient_mu 1.048
_exptl_absorpt_correction_T_max 0.933
_exptl_absorpt_correction_T_min 0.800
_exptl_absorpt_correction_type integration
_exptl_absorpt_process_details
;
Gaussian integration (Coppens, 1970)
;
_exptl_crystal_colour blue-green
_exptl_crystal_density_diffrn 1.724
_exptl_crystal_density_method 'not measured'
_exptl_crystal_description Needle
_exptl_crystal_F_000 976
_exptl_crystal_size_max 0.26
_exptl_crystal_size_mid 0.09
_exptl_crystal_size_min 0.07
_refine_diff_density_max 0.493
_refine_diff_density_min -0.452
_refine_diff_density_rms 0.073
_refine_ls_abs_structure_details 'Flack H D (1983), Acta Cryst. A39, 876-881'
_refine_ls_abs_structure_Flack 0.266(15)
_refine_ls_extinction_method none
_refine_ls_goodness_of_fit_ref 1.026
_refine_ls_hydrogen_treatment mixed
_refine_ls_matrix_type full
_refine_ls_number_parameters 242
_refine_ls_number_reflns 6284
_refine_ls_number_restraints 2
_refine_ls_restrained_S_all 1.026
_refine_ls_R_factor_all 0.0366
_refine_ls_R_factor_gt 0.0314
_refine_ls_shift/su_max 0.001
_refine_ls_shift/su_mean 0.000
_refine_ls_structure_factor_coef Fsqd
_refine_ls_weighting_details 'calc w=1/[\s^2^(Fo^2^)+(0.0455P)^2^+0.7450P] where P=(Fo^2^+2Fc^2^)/3'
_refine_ls_weighting_scheme calc
_refine_ls_wR_factor_gt 0.0823
_refine_ls_wR_factor_ref 0.0848
_reflns_number_gt 5820
_reflns_number_total 6284
_reflns_threshold_expression >2sigma(I)
_cod_data_source_file b314355d.txt
_cod_data_source_block 1
_cod_database_code 7013776

loop_
_symmetry_equiv_pos_as_xyz
'x, y, z'
'-x+1/2, -y, z+1/2'
'x+1/2, -y+1/2, -z'
'-x, y+1/2, -z+1/2'

loop_
_atom_site_label
_atom_site_type_symbol
_atom_site_fract_x
_atom_site_fract_y
_atom_site_fract_z
_atom_site_U_iso_or_equiv
_atom_site_adp_type
_atom_site_occupancy
_atom_site_symmetry_multiplicity
_atom_site_calc_flag
_atom_site_refinement_flags
_atom_site_disorder_assembly
_atom_site_disorder_group
Mn Mn 0.99763(2) 0.117968(19) 0.285636(18) 0.00809(6) Uani 1 1 d . . .
S S 1.02626(4) 0.38494(3) 0.32735(3) 0.00905(7) Uani 1 1 d . . .
O11 O 0.97008(14) 0.45331(10) 0.24682(10) 0.0136(3) Uani 1 1 d . . .
O12 O 0.96288(12) 0.28058(10) 0.32411(10) 0.0116(2) Uani 1 1 d . . .
O13 O 1.15725(12) 0.37207(12) 0.30575(12) 0.0174(3) Uani 1 1 d . . .
O14 O 1.00604(15) 0.43459(10) 0.42701(10) 0.0147(2) Uani 1 1 d . . .
C1 C 1.2477(2) 0.08191(18) 0.43086(19) 0.0208(4) Uani 1 1 d . . .
H1A H 1.3188 0.0477 0.4643 0.025 Uiso 1 1 calc . . .
H1B H 1.2463 0.1573 0.4522 0.025 Uiso 1 1 calc . . .
C2 C 1.1309(2) 0.02858(17) 0.46794(17) 0.0175(4) Uani 1 1 d . . .
H2A H 1.1275 -0.0448 0.4411 0.021 Uiso 1 1 calc . . .
H2B H 1.1327 0.0244 0.5429 0.021 Uiso 1 1 calc . . .
N1 N 1.01942(15) 0.08676(12) 0.43578(12) 0.0119(3) Uani 1 1 d . . .
H1N H 1.0233 0.1526 0.4677 0.014 Uiso 1 1 calc . . .
C3 C 0.9044(2) 0.03619(17) 0.47230(15) 0.0160(4) Uani 1 1 d . . .
H3A H 0.8986 0.0420 0.5470 0.019 Uiso 1 1 calc . . .
H3B H 0.9034 -0.0400 0.4537 0.019 Uiso 1 1 calc . . .
C4 C 0.79838(18) 0.09299(16) 0.42306(16) 0.0158(4) Uani 1 1 d . . .
H4A H 0.7199 0.0589 0.4426 0.019 Uiso 1 1 calc . . .
H4B H 0.7962 0.1681 0.4452 0.019 Uiso 1 1 calc . . .
N2 N 0.81572(14) 0.08693(12) 0.31078(13) 0.0120(3) Uani 1 1 d . . .
H2N H 0.8019 0.0168 0.2918 0.014 Uiso 1 1 calc . . .
C5 C 0.7257(2) 0.15345(17) 0.25459(17) 0.0193(4) Uani 1 1 d . . .
H5A H 0.7310 0.2276 0.2792 0.023 Uiso 1 1 calc . . .
H5B H 0.6417 0.1272 0.2685 0.023 Uiso 1 1 calc . . .
C6 C 0.7488(2) 0.15145(18) 0.14090(18) 0.0224(4) Uani 1 1 d . . .
H6A H 0.6765 0.1822 0.1060 0.027 Uiso 1 1 calc . . .
H6B H 0.7565 0.0766 0.1188 0.027 Uiso 1 1 calc . . .
C7 C 0.8632(2) 0.21182(17) 0.10730(17) 0.0220(4) Uani 1 1 d . . .
H7A H 0.8606 0.2228 0.0330 0.026 Uiso 1 1 calc . . .
H7B H 0.8648 0.2825 0.1403 0.026 Uiso 1 1 calc . . .
N3 N 0.97604(17) 0.15222(12) 0.13453(12) 0.0147(3) Uani 1 1 d . . .
H3N H 0.9724 0.0876 0.1004 0.018 Uiso 1 1 calc . . .
C8 C 1.0915(2) 0.20550(16) 0.10196(16) 0.0210(4) Uani 1 1 d . . .
H8A H 1.0916 0.2806 0.1243 0.025 Uiso 1 1 calc . . .
H8B H 1.0988 0.2038 0.0271 0.025 Uiso 1 1 calc . . .
C9 C 1.1973(2) 0.14631(18) 0.14997(17) 0.0199(4) Uani 1 1 d . . .
H9A H 1.1995 0.0722 0.1250 0.024 Uiso 1 1 calc . . .
H9B H 1.2760 0.1810 0.1323 0.024 Uiso 1 1 calc . . .
N4 N 1.17901(16) 0.14766(13) 0.26178(13) 0.0143(3) Uani 1 1 d . . .
H4N H 1.1940 0.2167 0.2836 0.017 Uiso 1 1 calc . . .
C10 C 1.26629(18) 0.07730(16) 0.31673(19) 0.0193(4) Uani 1 1 d . . .
H10A H 1.3515 0.0990 0.3005 0.023 Uiso 1 1 calc . . .
H10B H 1.2550 0.0032 0.2932 0.023 Uiso 1 1 calc . . .
Cl Cl 1.46192(5) 0.37174(4) 0.19365(3) 0.01664(9) Uani 1 1 d . . .
O21 O 1.4681(2) 0.45035(15) 0.27257(14) 0.0331(4) Uani 1 1 d . . .
O22 O 1.36015(19) 0.39297(17) 0.12679(15) 0.0352(4) Uani 1 1 d . . .
O23 O 1.44518(18) 0.26781(13) 0.23773(14) 0.0295(4) Uani 1 1 d . . .
O24 O 1.57478(18) 0.37232(17) 0.13697(15) 0.0361(5) Uani 1 1 d . . .
O1W O 1.03339(18) 0.26337(12) 0.55950(12) 0.0222(3) Uani 1 1 d D . .
H1W H 0.993(3) 0.262(3) 0.6127(17) 0.033 Uiso 1 1 d D . .
H2W H 1.012(3) 0.3198(18) 0.536(2) 0.033 Uiso 1 1 d D . .

loop_
_atom_site_aniso_label
_atom_site_aniso_U_11
_atom_site_aniso_U_22
_atom_site_aniso_U_33
_atom_site_aniso_U_23
_atom_site_aniso_U_13
_atom_site_aniso_U_12
Mn 0.01043(10) 0.00505(10) 0.00879(10) 0.00037(8) -0.00023(9) -0.00006(9)
S 0.01193(17) 0.00453(15) 0.01070(16) 0.00000(13) 0.00070(12) -0.00030(14)
O11 0.0198(7) 0.0074(5) 0.0135(6) 0.0014(4) -0.0031(5) -0.0003(5)
O12 0.0145(6) 0.0046(5) 0.0156(6) -0.0001(4) 0.0010(5) -0.0013(4)
O13 0.0119(6) 0.0116(6) 0.0287(7) -0.0023(6) 0.0027(5) -0.0002(5)
O14 0.0252(7) 0.0084(5) 0.0105(5) -0.0011(4) 0.0022(5) -0.0013(5)
C1 0.0148(9) 0.0182(9) 0.0293(11) -0.0012(8) -0.0090(8) 0.0010(7)
C2 0.0215(9) 0.0122(8) 0.0187(9) 0.0031(7) -0.0063(7) 0.0027(7)
N1 0.0158(7) 0.0079(6) 0.0121(6) 0.0009(5) -0.0019(5) -0.0004(5)
C3 0.0210(9) 0.0133(9) 0.0137(9) 0.0026(7) 0.0015(7) -0.0044(7)
C4 0.0147(8) 0.0141(9) 0.0187(9) -0.0028(7) 0.0053(7) -0.0037(6)
N2 0.0104(6) 0.0092(6) 0.0166(8) -0.0021(6) -0.0009(5) -0.0001(5)
C5 0.0152(9) 0.0161(8) 0.0267(11) -0.0034(8) -0.0074(7) 0.0045(7)
C6 0.0254(10) 0.0175(9) 0.0243(10) -0.0050(8) -0.0144(9) 0.0063(8)
C7 0.0378(12) 0.0128(9) 0.0155(9) 0.0008(7) -0.0105(9) 0.0064(8)
N3 0.0273(9) 0.0062(6) 0.0104(6) -0.0008(5) -0.0009(6) -0.0001(6)
C8 0.0368(12) 0.0130(9) 0.0130(9) -0.0004(7) 0.0062(8) -0.0077(8)
C9 0.0234(10) 0.0166(9) 0.0196(10) -0.0054(8) 0.0115(8) -0.0059(7)
N4 0.0147(7) 0.0083(6) 0.0199(8) -0.0028(6) 0.0031(6) -0.0012(5)
C10 0.0107(8) 0.0124(8) 0.0348(12) -0.0004(8) 0.0008(8) 0.0030(6)
Cl 0.0230(2) 0.01101(18) 0.01591(18) 0.00039(15) 0.00233(15) -0.00006(16)
O21 0.0476(11) 0.0259(8) 0.0258(8) -0.0126(7) 0.0118(8) -0.0057(8)
O22 0.0429(11) 0.0327(10) 0.0301(9) 0.0067(8) -0.0126(8) 0.0127(9)
O23 0.0358(10) 0.0174(7) 0.0354(9) 0.0109(7) -0.0146(8) -0.0076(7)
O24 0.0342(9) 0.0311(10) 0.0432(11) -0.0134(9) 0.0211(8) -0.0080(8)
O1W 0.0404(10) 0.0122(6) 0.0140(6) -0.0008(5) -0.0006(6) 0.0007(6)

loop_
_atom_type_symbol
_atom_type_description
_atom_type_scat_dispersion_real
_atom_type_scat_dispersion_imag
_atom_type_scat_source
C C 0.0033 0.0016 'International Tables Vol C Tables 4.2.6.8 and 6.1.1.4'
H H 0.0000 0.0000 'International Tables Vol C Tables 4.2.6.8 and 6.1.1.4'
Cl Cl 0.1484 0.1585 'International Tables Vol C Tables 4.2.6.8 and 6.1.1.4'
Mn Mn 0.3368 0.7283 'International Tables Vol C Tables 4.2.6.8 and 6.1.1.4'
N N 0.0061 0.0033 'International Tables Vol C Tables 4.2.6.8 and 6.1.1.4'
O O 0.0106 0.0060 'International Tables Vol C Tables 4.2.6.8 and 6.1.1.4'
S S 0.1246 0.1234 'International Tables Vol C Tables 4.2.6.8 and 6.1.1.4'

loop_
_geom_angle_atom_site_label_1
_geom_angle_atom_site_label_2
_geom_angle_atom_site_label_3
_geom_angle
_geom_angle_site_symmetry_1
_geom_angle_site_symmetry_3
_geom_angle_publ_flag
N1 Mn N4 94.18(7) . . ?
N1 Mn N2 85.31(7) . . ?
N4 Mn N2 179.39(7) . . ?
N1 Mn N3 179.01(6) . . ?
N4 Mn N3 85.55(7) . . ?
N2 Mn N3 94.97(7) . . ?
N1 Mn O12 88.54(6) . . ?
N4 Mn O12 91.87(6) . . ?
N2 Mn O12 88.45(6) . . ?
N3 Mn O12 90.52(6) . . ?
N1 Mn O11 89.34(6) . 4_745 ?
N4 Mn O11 89.28(6) . 4_745 ?
N2 Mn O11 90.38(6) . 4_745 ?
N3 Mn O11 91.60(6) . 4_745 ?
O12 Mn O11 177.66(5) . 4_745 ?
O13 S O14 111.50(9) . . ?
O13 S O12 110.46(8) . . ?
O14 S O12 109.38(8) . . ?
O13 S O11 108.89(9) . . ?
O14 S O11 109.15(8) . . ?
O12 S O11 107.35(8) . . ?
S O11 Mn 129.02(8) . 4_755 ?
S O12 Mn 140.36(8) . . ?
C2 C1 C10 114.44(18) . . ?
C2 C1 H1A 108.6 . . ?
C10 C1 H1A 108.6 . . ?
C2 C1 H1B 108.6 . . ?
C10 C1 H1B 108.6 . . ?
H1A C1 H1B 107.6 . . ?
N1 C2 C1 112.07(16) . . ?
N1 C2 H2A 109.2 . . ?
C1 C2 H2A 109.2 . . ?
N1 C2 H2B 109.2 . . ?
C1 C2 H2B 109.2 . . ?
H2A C2 H2B 107.9 . . ?
C2 N1 C3 112.74(15) . . ?
C2 N1 Mn 118.07(13) . . ?
C3 N1 Mn 107.48(12) . . ?
C2 N1 H1N 105.9 . . ?
C3 N1 H1N 105.9 . . ?
Mn N1 H1N 105.9 . . ?
N1 C3 C4 107.66(16) . . ?
N1 C3 H3A 110.2 . . ?
C4 C3 H3A 110.2 . . ?
N1 C3 H3B 110.2 . . ?
C4 C3 H3B 110.2 . . ?
H3A C3 H3B 108.5 . . ?
N2 C4 C3 107.82(16) . . ?
N2 C4 H4A 110.1 . . ?
C3 C4 H4A 110.1 . . ?
N2 C4 H4B 110.1 . . ?
C3 C4 H4B 110.1 . . ?
H4A C4 H4B 108.5 . . ?
C5 N2 C4 112.44(16) . . ?
C5 N2 Mn 116.74(13) . . ?
C4 N2 Mn 105.85(12) . . ?
C5 N2 H2N 107.1 . . ?
C4 N2 H2N 107.1 . . ?
Mn N2 H2N 107.1 . . ?
N2 C5 C6 111.91(17) . . ?
N2 C5 H5A 109.2 . . ?
C6 C5 H5A 109.2 . . ?
N2 C5 H5B 109.2 . . ?
C6 C5 H5B 109.2 . . ?
H5A C5 H5B 107.9 . . ?
C5 C6 C7 114.42(19) . . ?
C5 C6 H6A 108.7 . . ?
C7 C6 H6A 108.7 . . ?
C5 C6 H6B 108.7 . . ?
C7 C6 H6B 108.7 . . ?
H6A C6 H6B 107.6 . . ?
N3 C7 C6 110.75(17) . . ?
N3 C7 H7A 109.5 . . ?
C6 C7 H7A 109.5 . . ?
N3 C7 H7B 109.5 . . ?
C6 C7 H7B 109.5 . . ?
H7A C7 H7B 108.1 . . ?
C7 N3 C8 113.70(16) . . ?
C7 N3 Mn 115.86(13) . . ?
C8 N3 Mn 106.14(13) . . ?
C7 N3 H3N 106.9 . . ?
C8 N3 H3N 106.9 . . ?
Mn N3 H3N 106.9 . . ?
N3 C8 C9 107.52(16) . . ?
N3 C8 H8A 110.2 . . ?
C9 C8 H8A 110.2 . . ?
N3 C8 H8B 110.2 . . ?
C9 C8 H8B 110.2 . . ?
H8A C8 H8B 108.5 . . ?
N4 C9 C8 107.91(17) . . ?
N4 C9 H9A 110.1 . . ?
C8 C9 H9A 110.1 . . ?
N4 C9 H9B 110.1 . . ?
C8 C9 H9B 110.1 . . ?
H9A C9 H9B 108.4 . . ?
C10 N4 C9 112.98(18) . . ?
C10 N4 Mn 115.82(12) . . ?
C9 N4 Mn 106.32(13) . . ?
C10 N4 H4N 107.1 . . ?
C9 N4 H4N 107.1 . . ?
Mn N4 H4N 107.1 . . ?
N4 C10 C1 111.99(17) . . ?
N4 C10 H10A 109.2 . . ?
C1 C10 H10A 109.2 . . ?
N4 C10 H10B 109.2 . . ?
C1 C10 H10B 109.2 . . ?
H10A C10 H10B 107.9 . . ?
O21 Cl O24 109.44(12) . . ?
O21 Cl O22 110.57(13) . . ?
O24 Cl O22 109.76(13) . . ?
O21 Cl O23 109.77(12) . . ?
O24 Cl O23 108.77(12) . . ?
O22 Cl O23 108.50(12) . . ?
H1W O1W H2W 101(3) . . ?

loop_
_geom_bond_atom_site_label_1
_geom_bond_atom_site_label_2
_geom_bond_distance
_geom_bond_site_symmetry_2
_geom_bond_publ_flag
Mn N1 2.0320(15) . ?
Mn N4 2.0342(17) . ?
Mn N2 2.0457(16) . ?
Mn N3 2.0518(16) . ?
Mn O12 2.1419(13) . ?
Mn O11 2.1449(13) 4_745 ?
S O13 1.4633(14) . ?
S O14 1.4715(13) . ?
S O12 1.4841(13) . ?
S O11 1.4971(14) . ?
O11 Mn 2.1448(13) 4_755 ?
C1 C2 1.519(3) . ?
C1 C10 1.519(4) . ?
C1 H1A 0.9900 . ?
C1 H1B 0.9900 . ?
C2 N1 1.479(3) . ?
C2 H2A 0.9900 . ?
C2 H2B 0.9900 . ?
N1 C3 1.484(3) . ?
N1 H1N 0.9300 . ?
C3 C4 1.505(3) . ?
C3 H3A 0.9900 . ?
C3 H3B 0.9900 . ?
C4 N2 1.494(3) . ?
C4 H4A 0.9900 . ?
C4 H4B 0.9900 . ?
N2 C5 1.486(3) . ?
N2 H2N 0.9300 . ?
C5 C6 1.520(3) . ?
C5 H5A 0.9900 . ?
C5 H5B 0.9900 . ?
C6 C7 1.525(4) . ?
C6 H6A 0.9900 . ?
C6 H6B 0.9900 . ?
C7 N3 1.483(3) . ?
C7 H7A 0.9900 . ?
C7 H7B 0.9900 . ?
N3 C8 1.488(3) . ?
N3 H3N 0.9300 . ?
C8 C9 1.510(4) . ?
C8 H8A 0.9900 . ?
C8 H8B 0.9900 . ?
C9 N4 1.488(3) . ?
C9 H9A 0.9900 . ?
C9 H9B 0.9900 . ?
N4 C10 1.487(3) . ?
N4 H4N 0.9300 . ?
C10 H10A 0.9900 . ?
C10 H10B 0.9900 . ?
Cl O21 1.4372(17) . ?
Cl O24 1.4381(18) . ?
Cl O22 1.4409(19) . ?
Cl O23 1.4428(16) . ?
O1W H1W 0.826(17) . ?
O1W H2W 0.810(18) . ?
